data_4003551
loop_
_publ_author_name
'Febriansyah, Benny'
'Neo, Chong Shern Daniel'
'Giovanni, David'
'Srivastava, Shivani'
'Lekina, Yulia'
'Koh, Teck Ming'
'Li, Yongxin'
'Shen, Ze Xiang'
'Asta, Mark'
'Sum, Tze Chien'
'Mathews, Nripan'
'England, Jason'

_publ_section_title
;
 Targeted Synthesis of Trimeric Organic--Bromoplumbate Hybrids That
 Display Intrinsic, Highly Stokes-Shifted, Broadband Emission
;
_journal_name_full 'Chemistry of Materials'
_journal_paper_doi 10.1021/acs.chemmater.9b03925
_journal_year 2020
_chemical_formula_sum 'C24 H24 Cl4 N2 Pb'
_chemical_formula_weight 689.44
_space_group_crystal_system trigonal
_space_group_IT_number 148
_space_group_name_Hall '-R 3'
_space_group_name_H-M_alt 'R -3 :H'
_atom_sites_solution_hydrogens geom
_atom_sites_solution_primary dual
_cell_angle_alpha 90
_cell_angle_beta 90
_cell_angle_gamma 120
_cell_formula_units_Z 9
_cell_length_a 17.1827(7)
_cell_length_b 17.1827(7)
_cell_length_c 21.6452(12)
_cell_measurement_reflns_used 1933
_cell_measurement_temperature 100.(2)
_cell_measurement_theta_max 27.7839
_cell_measurement_theta_min 2.3706
_cell_volume 5534.5(4)
_computing_cell_refinement 'SAINT V8.38A (Bruker AXS Inc., 2017)'
_computing_data_collection 'APEX3 (Bruker AXS Inc., 2018)'
_computing_data_reduction 'SAINT V8.38A (Bruker AXS Inc., 2017)'
_computing_molecular_graphics 'XP (Bruker AXS Inc., 2018)'
_computing_publication_material 'APEX3 (Bruker AXS Inc., 2018)'
_computing_structure_refinement 'SHELXL-2017/1 (Sheldrick, 2017)'
_computing_structure_solution 'XT, VERSION 2014/5'
_diffrn_ambient_temperature 100.(2)
_diffrn_detector_area_resol_mean 7.4074
_diffrn_measured_fraction_theta_full 0.999
_diffrn_measured_fraction_theta_max 0.999
_diffrn_measurement_device_type 'Photon II CPADs detector'
_diffrn_measurement_method 'phi and omega scans'
_diffrn_radiation_monochromator 'Multilayer Mirror'
_diffrn_radiation_type MoK\a
_diffrn_radiation_wavelength 0.71073
_diffrn_reflns_av_R_equivalents 0.0685
_diffrn_reflns_av_unetI/netI 0.0756
_diffrn_reflns_limit_h_max 21
_diffrn_reflns_limit_h_min -17
_diffrn_reflns_limit_k_max 20
_diffrn_reflns_limit_k_min -20
_diffrn_reflns_limit_l_max 27
_diffrn_reflns_limit_l_min -27
_diffrn_reflns_number 8529
_diffrn_reflns_theta_full 26.99
_diffrn_reflns_theta_max 26.99
_diffrn_reflns_theta_min 2.33
_diffrn_source 'Incoatec microfocus source'
_diffrn_source_type 'Bruker D8 Quest'
_exptl_absorpt_coefficient_mu 7.308
_exptl_absorpt_correction_T_max 0.87
_exptl_absorpt_correction_T_min 0.21
_exptl_absorpt_correction_type multi-scan
_exptl_absorpt_process_details
;
SADABS-2016/2 - Bruker AXS area detector scaling and absorption correction
;
_exptl_crystal_colour colourless
_exptl_crystal_density_diffrn 1.862
_exptl_crystal_density_method 'not measured'
_exptl_crystal_description needle
_exptl_crystal_F_000 2988
_exptl_crystal_size_max 0.200
_exptl_crystal_size_mid 0.040
_exptl_crystal_size_min 0.020
_refine_diff_density_max 0.913
_refine_diff_density_min -0.778
_refine_ls_extinction_method none
_refine_ls_goodness_of_fit_ref 1.039
_refine_ls_hydrogen_treatment constr
_refine_ls_matrix_type full
_refine_ls_number_parameters 141
_refine_ls_number_reflns 2684
_refine_ls_number_restraints 0
_refine_ls_restrained_S_all 1.039
_refine_ls_R_factor_all 0.0694
_refine_ls_R_factor_gt 0.0445
_refine_ls_shift/su_max 0.001
_refine_ls_shift/su_mean 0.000
_refine_ls_structure_factor_coef Fsqd
_refine_ls_weighting_details 'w=1/[\s^2^(Fo^2^)+(0.0228P)^2^] where P=(Fo^2^+2Fc^2^)/3'
_refine_ls_weighting_scheme calc
_refine_ls_wR_factor_gt 0.0731
_refine_ls_wR_factor_ref 0.0839
_reflns_number_gt 2032
_reflns_number_total 2684
_reflns_threshold_expression 'I > 2\s(I)'
_cod_data_source_file cm9b03925_si_002.cif
_cod_data_source_block (1)6[Pb3Cl12]
_cod_depositor_comments
;
The following automatic conversions were performed:

data item '_exptl_absorpt_correction_type' value 'Multi-Scan' was
changed to 'multi-scan' in accordance with the
/home/data/users/saulius/crontab/automatic-downloads/rss-feeds/ACS/lib/dictionaries/cif_core.dic
dictionary named 'cif_core.dic' version 2.4.2 last updated on
2011-04-26.

Automatic conversion script
Id: cif_fix_values 7556 2019-12-06 15:28:31Z antanas 
;
_cod_original_cell_volume 5534.5(5)
_cod_original_sg_symbol_H-M 'R -3'
_cod_database_code 4003551

loop_
_space_group_symop_operation_xyz
'x, y, z'
'-y, x-y, z'
'-x+y, -x, z'
'x+2/3, y+1/3, z+1/3'
'-y+2/3, x-y+1/3, z+1/3'
'-x+y+2/3, -x+1/3, z+1/3'
'x+1/3, y+2/3, z+2/3'
'-y+1/3, x-y+2/3, z+2/3'
'-x+y+1/3, -x+2/3, z+2/3'
'-x, -y, -z'
'y, -x+y, -z'
'x-y, x, -z'
'-x+2/3, -y+1/3, -z+1/3'
'y+2/3, -x+y+1/3, -z+1/3'
'x-y+2/3, x+1/3, -z+1/3'
'-x+1/3, -y+2/3, -z+2/3'
'y+1/3, -x+y+2/3, -z+2/3'
'x-y+1/3, x+2/3, -z+2/3'

loop_
_atom_site_type_symbol
_atom_site_label
_atom_site_fract_x
_atom_site_fract_y
_atom_site_fract_z
_atom_site_U_iso_or_equiv
_atom_site_adp_type
_atom_site_calc_flag
_atom_site_refinement_flags_adp
_atom_site_refinement_flags_occupancy
_atom_site_refinement_flags_posn
_atom_site_occupancy
_atom_site_disorder_assembly
_atom_site_disorder_group
C C1 0.6794(5) 0.5877(5) 0.4145(3) 0.0351(17) Uani d . . . 1 . .
H H1 0.697213 0.543938 0.419973 0.042 Uiso calc U . R 1 . .
C C2 0.6050(5) 0.5777(5) 0.4436(4) 0.0404(19) Uani d . . . 1 . .
H H2 0.570331 0.526529 0.468798 0.048 Uiso calc U . R 1 . .
C C3 0.5796(5) 0.6420(5) 0.4366(3) 0.0372(18) Uani d . . . 1 . .
H H3 0.527885 0.635669 0.457066 0.045 Uiso calc U . R 1 . .
C C4 0.6310(5) 0.7157(5) 0.3991(3) 0.0381(18) Uani d . . . 1 . .
H H4 0.615189 0.76093 0.393616 0.046 Uiso calc U . R 1 . .
C C5 0.7044(5) 0.7221(5) 0.3705(3) 0.0358(17) Uani d . . . 1 . .
H H5 0.739645 0.772259 0.344513 0.043 Uiso calc U . R 1 . .
C C6 0.8104(5) 0.6704(5) 0.3467(3) 0.0394(19) Uani d . . . 1 . .
H H6A 0.814516 0.695777 0.30499 0.047 Uiso calc U . R 1 . .
H H6B 0.804946 0.610615 0.341706 0.047 Uiso calc U . R 1 . .
C C7 0.8952(5) 0.7307(5) 0.3818(3) 0.0329(17) Uani d . . . 1 . .
C C8 0.9364(5) 0.8210(5) 0.3739(4) 0.047(2) Uani d . . . 1 . .
H H8 0.910835 0.845055 0.346284 0.057 Uiso calc U . R 1 . .
C C9 1.0159(6) 0.8797(6) 0.4054(5) 0.059(3) Uani d . . . 1 . .
H H9 1.043028 0.942785 0.399761 0.07 Uiso calc U . R 1 . .
C C10 1.0545(5) 0.8450(5) 0.4445(4) 0.044(2) Uani d . . . 1 . .
H H10 1.107147 0.883187 0.467467 0.053 Uiso calc U . R 1 . .
C C11 1.0140(5) 0.7537(6) 0.4491(4) 0.050(2) Uani d . . . 1 . .
H H11 1.042181 0.728706 0.473346 0.06 Uiso calc U . R 1 . .
C C12 0.9341(5) 0.6960(5) 0.4200(4) 0.045(2) Uani d . . . 1 . .
H H12 0.906245 0.632977 0.426338 0.054 Uiso calc U . R 1 . .
Cl Cl1 0.54508(11) 0.34887(12) 0.41605(8) 0.0341(4) Uani d . . . 1 . .
Cl Cl2 0.80482(13) 0.31838(13) 0.56844(9) 0.0401(4) Uani d . . . 1 . .
N N1 0.7282(4) 0.6593(4) 0.3780(3) 0.0308(13) Uani d . . . 1 . .
Pb Pb1 0.666667 0.333333 0.333333 0.02975(17) Uani d T P S 1 . .
Pb Pb2 0.666667 0.333333 0.51215(2) 0.02859(14) Uani d T P S 1 . .

loop_
_atom_site_aniso_label
_atom_site_aniso_U_11
_atom_site_aniso_U_22
_atom_site_aniso_U_33
_atom_site_aniso_U_12
_atom_site_aniso_U_13
_atom_site_aniso_U_23
C1 0.029(4) 0.029(4) 0.045(4) 0.012(3) -0.003(3) 0.000(3)
C2 0.028(4) 0.036(4) 0.048(5) 0.010(4) -0.002(4) -0.003(4)
C3 0.029(4) 0.036(4) 0.042(4) 0.013(4) -0.002(3) -0.010(3)
C4 0.036(4) 0.038(5) 0.050(5) 0.025(4) -0.006(4) -0.003(4)
C5 0.037(4) 0.037(4) 0.037(4) 0.021(4) -0.005(3) -0.002(3)
C6 0.035(4) 0.044(5) 0.044(4) 0.023(4) 0.001(4) -0.008(4)
C7 0.034(4) 0.031(4) 0.039(4) 0.020(3) 0.012(3) 0.002(3)
C8 0.038(5) 0.047(5) 0.063(6) 0.026(4) -0.005(4) 0.012(4)
C9 0.042(5) 0.044(5) 0.091(7) 0.022(4) -0.002(5) 0.007(5)
C10 0.030(4) 0.043(5) 0.055(5) 0.014(4) -0.002(4) 0.002(4)
C11 0.039(5) 0.052(5) 0.060(6) 0.024(4) 0.000(4) 0.018(4)
C12 0.040(5) 0.030(4) 0.054(5) 0.009(4) 0.001(4) 0.013(4)
Cl1 0.0312(9) 0.0324(10) 0.0391(10) 0.0162(8) -0.0008(8) 0.0001(8)
Cl2 0.0380(11) 0.0414(11) 0.0433(11) 0.0218(9) -0.0043(8) 0.0012(9)
N1 0.027(3) 0.031(3) 0.031(3) 0.012(3) -0.003(3) -0.009(3)
Pb1 0.0295(2) 0.0295(2) 0.0302(4) 0.01477(12) 0 0
Pb2 0.02707(17) 0.02707(17) 0.0316(3) 0.01353(9) 0 0

loop_
_atom_type_symbol
_atom_type_description
_atom_type_scat_dispersion_real
_atom_type_scat_dispersion_imag
_atom_type_scat_source
C C 0.0033 0.0016 'International Tables Vol C Tables 4.2.6.8 and 6.1.1.4'
H H 0.0000 0.0000 'International Tables Vol C Tables 4.2.6.8 and 6.1.1.4'
Cl Cl 0.1484 0.1585 'International Tables Vol C Tables 4.2.6.8 and 6.1.1.4'
N N 0.0061 0.0033 'International Tables Vol C Tables 4.2.6.8 and 6.1.1.4'
Pb Pb -3.3944 10.1111 'International Tables Vol C Tables 4.2.6.8 and 6.1.1.4'

loop_
_geom_angle_atom_site_label_1
_geom_angle_atom_site_label_2
_geom_angle_atom_site_label_3
_geom_angle_site_symmetry_1
_geom_angle_site_symmetry_3
_geom_angle
_geom_angle_publ_flag
N1 C1 C2 . . 120.3(7) ?
N1 C1 H1 . . 119.8 ?
C2 C1 H1 . . 119.8 ?
C1 C2 C3 . . 120.1(7) ?
C1 C2 H2 . . 119.9 ?
C3 C2 H2 . . 119.9 ?
C2 C3 C4 . . 118.9(7) ?
C2 C3 H3 . . 120.6 ?
C4 C3 H3 . . 120.6 ?
C5 C4 C3 . . 118.8(7) ?
C5 C4 H4 . . 120.6 ?
C3 C4 H4 . . 120.6 ?
N1 C5 C4 . . 121.5(7) ?
N1 C5 H5 . . 119.2 ?
C4 C5 H5 . . 119.2 ?
N1 C6 C7 . . 112.8(6) ?
N1 C6 H6A . . 109.0 ?
C7 C6 H6A . . 109.0 ?
N1 C6 H6B . . 109.0 ?
C7 C6 H6B . . 109.0 ?
H6A C6 H6B . . 107.8 ?
C8 C7 C12 . . 119.0(7) ?
C8 C7 C6 . . 119.7(7) ?
C12 C7 C6 . . 121.3(7) ?
C7 C8 C9 . . 121.6(8) ?
C7 C8 H8 . . 119.2 ?
C9 C8 H8 . . 119.2 ?
C10 C9 C8 . . 119.5(8) ?
C10 C9 H9 . . 120.3 ?
C8 C9 H9 . . 120.3 ?
C11 C10 C9 . . 117.5(8) ?
C11 C10 H10 . . 121.3 ?
C9 C10 H10 . . 121.3 ?
C10 C11 C12 . . 123.0(8) ?
C10 C11 H11 . . 118.5 ?
C12 C11 H11 . . 118.5 ?
C7 C12 C11 . . 119.2(7) ?
C7 C12 H12 . . 120.4 ?
C11 C12 H12 . . 120.4 ?
Pb1 Cl1 Pb2 . . 81.65(4) ?
C5 N1 C1 . . 120.4(6) ?
C5 N1 C6 . . 119.5(6) ?
C1 N1 C6 . . 120.0(6) ?
Cl1 Pb1 Cl1 17 2_655 180.0 ?
Cl1 Pb1 Cl1 17 3_665 94.96(5) ?
Cl1 Pb1 Cl1 2_655 3_665 85.04(5) ?
Cl1 Pb1 Cl1 17 18_545 85.04(5) ?
Cl1 Pb1 Cl1 2_655 18_545 94.96(5) ?
Cl1 Pb1 Cl1 3_665 18_545 180.0 ?
Cl1 Pb1 Cl1 17 . 94.96(5) ?
Cl1 Pb1 Cl1 2_655 . 85.04(5) ?
Cl1 Pb1 Cl1 3_665 . 85.04(5) ?
Cl1 Pb1 Cl1 18_545 . 94.96(5) ?
Cl1 Pb1 Cl1 17 16_655 85.04(5) ?
Cl1 Pb1 Cl1 2_655 16_655 94.96(5) ?
Cl1 Pb1 Cl1 3_665 16_655 94.96(5) ?
Cl1 Pb1 Cl1 18_545 16_655 85.04(5) ?
Cl1 Pb1 Cl1 . 16_655 180.0 ?
Cl2 Pb2 Cl2 . 3_665 102.38(5) ?
Cl2 Pb2 Cl2 . 2_655 102.38(5) ?
Cl2 Pb2 Cl2 3_665 2_655 102.38(5) ?
Cl2 Pb2 Cl1 . 2_655 88.66(5) ?
Cl2 Pb2 Cl1 3_665 2_655 87.68(5) ?
Cl2 Pb2 Cl1 2_655 2_655 162.91(5) ?
Cl2 Pb2 Cl1 . 3_665 87.68(5) ?
Cl2 Pb2 Cl1 3_665 3_665 162.91(5) ?
Cl2 Pb2 Cl1 2_655 3_665 88.66(5) ?
Cl1 Pb2 Cl1 2_655 3_665 78.68(5) ?
Cl2 Pb2 Cl1 . . 162.91(5) ?
Cl2 Pb2 Cl1 3_665 . 88.66(5) ?
Cl2 Pb2 Cl1 2_655 . 87.68(5) ?
Cl1 Pb2 Cl1 2_655 . 78.68(5) ?
Cl1 Pb2 Cl1 3_665 . 78.68(5) ?

loop_
_geom_bond_atom_site_label_1
_geom_bond_atom_site_label_2
_geom_bond_site_symmetry_2
_geom_bond_distance
_geom_bond_publ_flag
C1 N1 . 1.345(8) ?
C1 C2 . 1.357(10) ?
C1 H1 . 0.95 ?
C2 C3 . 1.384(10) ?
C2 H2 . 0.95 ?
C3 C4 . 1.387(10) ?
C3 H3 . 0.95 ?
C4 C5 . 1.360(10) ?
C4 H4 . 0.95 ?
C5 N1 . 1.342(9) ?
C5 H5 . 0.95 ?
C6 N1 . 1.490(8) ?
C6 C7 . 1.506(10) ?
C6 H6A . 0.99 ?
C6 H6B . 0.99 ?
C7 C8 . 1.356(10) ?
C7 C12 . 1.372(10) ?
C8 C9 . 1.404(11) ?
C8 H8 . 0.95 ?
C9 C10 . 1.382(11) ?
C9 H9 . 0.95 ?
C10 C11 . 1.365(10) ?
C10 H10 . 0.95 ?
C11 C12 . 1.380(11) ?
C11 H11 . 0.95 ?
C12 H12 . 0.95 ?
Cl1 Pb1 . 2.8634(17) ?
Cl1 Pb2 . 3.0530(18) ?
Cl2 Pb2 . 2.7920(18) ?
